data_4308974
loop_
_publ_author_name
'Jiong Jiang'
'Amy C. Payne'
'Marilyn M. Olmstead'
'Han-oh Lee'
'Peter Klavins'
'Zachary Fisk'
'Susan M. Kauzlarich'
'Rapha\"el P. Hermann'
'Fernande Grandjean'
'Gary J. Long'

_publ_contact_author_name 'Susan M. Kauzlarich'
_publ_section_title
;
Complex Magnetic Ordering in Eu3InP3: A New Rare Earth Metal Zintl
Compound
;
_journal_name_full 'Inorganic Chemistry'
_journal_page_first 2189
_journal_page_last 2197
_journal_paper_doi 10.1021/ic048507o
_journal_volume 44
_journal_year 2005
_chemical_formula_moiety 'Eu3 In P3'
_chemical_formula_sum 'Eu3 In P3'
_chemical_formula_weight 663.61
_space_group_IT_number 62
_symmetry_cell_setting orthorhombic
_symmetry_space_group_name_Hall '-P 2ac 2n'
_symmetry_space_group_name_H-M 'P n m a'
_atom_sites_solution_primary direct
_audit_creation_method SHELXL-97
_cell_angle_alpha 90.00
_cell_angle_beta 90.00
_cell_angle_gamma 90.00
_cell_formula_units_Z 4
_cell_length_a 12.6517(15)
_cell_length_b 4.2683(5)
_cell_length_c 13.5643(14)
_cell_measurement_reflns_used 50
_cell_measurement_temperature 140(2)
_cell_measurement_theta_max 20.0
_cell_measurement_theta_min 2.5
_cell_volume 732.49(14)
_computing_cell_refinement 'Siemens P3-PC'
_computing_data_collection 'Siemens P3-PC (1991)'
_computing_data_reduction 'Siemens XDISK (1991)'
_computing_molecular_graphics 'SHELXTL 5.03, XP (Sheldrick, 1994)'
_computing_publication_material SHELXL97
_computing_structure_refinement 'SHELXL97 (Sheldrick, 1997)'
_computing_structure_solution 'SHELXS97 (Sheldrick, 1997)'
_diffrn_ambient_temperature 140(2)
_diffrn_measured_fraction_theta_full 1.000
_diffrn_measured_fraction_theta_max 1.000
_diffrn_measurement_device_type 'Siemens P3'
_diffrn_measurement_method \w
_diffrn_radiation_monochromator graphite
_diffrn_radiation_source 'normal-focus sealed tube'
_diffrn_radiation_type MoK\a
_diffrn_radiation_wavelength 0.71073
_diffrn_reflns_av_R_equivalents 0.0542
_diffrn_reflns_av_sigmaI/netI 0.0379
_diffrn_reflns_limit_h_max 18
_diffrn_reflns_limit_h_min 0
_diffrn_reflns_limit_k_max 6
_diffrn_reflns_limit_k_min -6
_diffrn_reflns_limit_l_max 19
_diffrn_reflns_limit_l_min -19
_diffrn_reflns_number 4769
_diffrn_reflns_theta_full 31.51
_diffrn_reflns_theta_max 31.51
_diffrn_reflns_theta_min 2.20
_diffrn_standards_decay_% <0.1
_diffrn_standards_interval_count 198
_diffrn_standards_number 2
_exptl_absorpt_coefficient_mu 28.975
_exptl_absorpt_correction_T_max 0.615
_exptl_absorpt_correction_T_min 0.148
_exptl_absorpt_correction_type psi-scan
_exptl_absorpt_process_details 'XPREP (Sheldrick, 1994)'
_exptl_crystal_colour black
_exptl_crystal_density_diffrn 6.018
_exptl_crystal_density_method 'not measured'
_exptl_crystal_description needle
_exptl_crystal_F_000 1132
_exptl_crystal_size_max 0.28
_exptl_crystal_size_mid 0.08
_exptl_crystal_size_min 0.02
_refine_diff_density_max 3.338
_refine_diff_density_min -3.812
_refine_diff_density_rms 0.720
_refine_ls_extinction_coef 0.0027(3)
_refine_ls_extinction_expression Fc^*^=kFc[1+0.001xFc^2^\l^3^/sin(2\q)]^-1/4^
_refine_ls_extinction_method SHELXL
_refine_ls_goodness_of_fit_ref 1.051
_refine_ls_matrix_type full
_refine_ls_number_parameters 44
_refine_ls_number_reflns 1365
_refine_ls_number_restraints 0
_refine_ls_restrained_S_all 1.051
_refine_ls_R_factor_all 0.0404
_refine_ls_R_factor_gt 0.0370
_refine_ls_shift/su_max 0.001
_refine_ls_shift/su_mean 0.000
_refine_ls_structure_factor_coef Fsqd
_refine_ls_weighting_details 'calc w=1/[\s^2^(Fo^2^)+(0.0624P)^2^+5.5788P] where P=(Fo^2^+2Fc^2^)/3'
_refine_ls_weighting_scheme calc
_refine_ls_wR_factor_gt 0.0946
_refine_ls_wR_factor_ref 0.0971
_reflns_number_gt 1248
_reflns_number_total 1365
_reflns_threshold_expression I>2\s(I)
_cod_data_source_file ic048507osi20050110_013302.cif
_cod_data_source_block ap21a
_cod_depositor_comments
;
The following automatic conversions were performed:
'_symmetry_cell_setting' value 'Orthorhombic' changed to 'orthorhombic'
according to '/home/saulius/struct/CIF-dictionaries/cif_core.dic'
dictionary named 'cif_core.dic' version 2.4.1 from
2010-06-29.

'_exptl_absorpt_correction_type' value 'psi scan' changed to
'psi-scan' according to
'/home/saulius/struct/CIF-dictionaries/cif_core.dic' dictionary named
'cif_core.dic' version 2.4.1 from 2010-06-29.

Automatic conversion script
Id: cif_fix_enum 1527 2010-12-29 10:47:43Z saulius 
;
_cod_database_code 4308974

loop_
_symmetry_equiv_pos_as_xyz
'x, y, z'
'-x+1/2, -y, z+1/2'
'-x, y+1/2, -z'
'x+1/2, -y+1/2, -z+1/2'
'-x, -y, -z'
'x-1/2, y, -z-1/2'
'x, -y-1/2, z'
'-x-1/2, y-1/2, z-1/2'

loop_
_atom_site_label
_atom_site_type_symbol
_atom_site_fract_x
_atom_site_fract_y
_atom_site_fract_z
_atom_site_U_iso_or_equiv
_atom_site_adp_type
_atom_site_occupancy
_atom_site_symmetry_multiplicity
_atom_site_calc_flag
_atom_site_refinement_flags
_atom_site_disorder_assembly
_atom_site_disorder_group
Eu1 Eu 0.27392(4) 0.2500 0.29445(3) 0.00555(15) Uani 1 2 d S . .
Eu2 Eu 0.57364(4) 0.2500 0.39361(3) 0.00704(15) Uani 1 2 d S . .
Eu3 Eu 0.35564(4) 0.2500 0.00309(3) 0.00536(15) Uani 1 2 d S . .
In In 0.55137(5) 0.2500 0.79897(4) 0.00591(16) Uani 1 2 d S . .
P1 P 0.5959(2) 0.2500 0.61299(17) 0.0065(4) Uani 1 2 d S . .
P2 P 0.74306(19) 0.2500 0.87148(17) 0.0051(4) Uani 1 2 d S . .
P3 P 0.04744(19) 0.2500 0.35760(17) 0.0055(4) Uani 1 2 d S . .

loop_
_atom_site_aniso_label
_atom_site_aniso_U_11
_atom_site_aniso_U_22
_atom_site_aniso_U_33
_atom_site_aniso_U_23
_atom_site_aniso_U_13
_atom_site_aniso_U_12
Eu1 0.0060(2) 0.0019(2) 0.0087(2) 0.000 0.00047(14) 0.000
Eu2 0.0065(2) 0.0060(2) 0.0086(2) 0.000 -0.00038(15) 0.000
Eu3 0.0083(2) 0.0018(2) 0.0061(2) 0.000 0.00122(14) 0.000
In 0.0076(3) 0.0032(3) 0.0069(3) 0.000 0.0010(2) 0.000
P1 0.0109(10) 0.0023(9) 0.0062(9) 0.000 -0.0011(8) 0.000
P2 0.0058(10) 0.0017(10) 0.0077(9) 0.000 -0.0008(7) 0.000
P3 0.0079(10) 0.0019(9) 0.0067(9) 0.000 0.0014(7) 0.000

loop_
_atom_type_symbol
_atom_type_description
_atom_type_scat_dispersion_real
_atom_type_scat_dispersion_imag
_atom_type_scat_source
P P 0.1023 0.0942 'International Tables Vol C Tables 4.2.6.8 and 6.1.1.4'
In In -0.7276 1.3100 'International Tables Vol C Tables 4.2.6.8 and 6.1.1.4'
Eu Eu -0.1578 3.6682 'International Tables Vol C Tables 4.2.6.8 and 6.1.1.4'

loop_
_geom_angle_atom_site_label_1
_geom_angle_atom_site_label_2
_geom_angle_atom_site_label_3
_geom_angle
_geom_angle_site_symmetry_1
_geom_angle_site_symmetry_3
_geom_angle_publ_flag
P1 Eu1 P1 91.71(7) 5_666 5_656 y
P1 Eu1 P3 114.19(6) 5_666 . y
P1 Eu1 P2 146.77(7) 5_666 5_656 y
P1 Eu1 P2 81.45(5) 5_656 5_656 y
P3 Eu1 P2 98.11(6) . 5_656 y
P1 Eu1 P2 81.45(5) 5_666 5_666 ?
P1 Eu1 P2 146.77(7) 5_656 5_666 ?
P3 Eu1 P2 98.11(5) . 5_666 ?
P2 Eu1 P2 86.70(6) 5_656 5_666 y
P1 Eu1 In 48.07(5) 5_666 5_666 y
P1 Eu1 In 104.68(5) 5_656 5_666 y
P3 Eu1 In 138.28(2) . 5_666 y
P2 Eu1 In 102.16(4) 5_656 5_666 y
P2 Eu1 In 47.87(4) 5_666 5_666 y
P1 Eu1 In 104.68(5) 5_666 5_656 ?
P3 Eu1 In 138.281(16) . 5_656 ?
P2 Eu1 In 47.87(4) 5_656 5_656 ?
P2 Eu1 In 102.16(4) 5_666 5_656 ?
In Eu1 In 79.90(2) 5_666 5_656 y
P1 Eu1 Eu2 133.62(3) 5_666 6_556 ?
P1 Eu1 Eu2 133.62(3) 5_656 6_556 ?
P3 Eu1 Eu2 61.84(5) . 6_556 ?
P2 Eu1 Eu2 55.79(4) 5_656 6_556 ?
P2 Eu1 Eu2 55.79(4) 5_666 6_556 ?
In Eu1 Eu2 101.432(17) 5_666 6_556 ?
P1 Eu1 Eu3 62.25(5) 5_666 2_565 ?
P1 Eu1 Eu3 108.58(4) 5_656 2_565 ?
P3 Eu1 Eu3 52.43(3) . 2_565 ?
P2 Eu1 Eu3 150.54(5) 5_656 2_565 ?
P2 Eu1 Eu3 96.92(3) 5_666 2_565 ?
In Eu1 Eu3 101.803(12) 5_666 2_565 ?
In Eu1 Eu3 155.01(2) 5_656 2_565 ?
Eu2 Eu1 Eu3 102.61(2) 6_556 2_565 y
P1 Eu1 Eu3 108.58(4) 5_666 2 ?
P1 Eu1 Eu3 62.25(5) 5_656 2 ?
P3 Eu1 Eu3 52.43(3) . 2 ?
P2 Eu1 Eu3 96.92(3) 5_656 2 ?
P2 Eu1 Eu3 150.54(5) 5_666 2 ?
In Eu1 Eu3 155.01(2) 5_666 2 ?
In Eu1 Eu3 101.803(12) 5_656 2 ?
Eu2 Eu1 Eu3 102.61(2) 6_556 2 ?
Eu3 Eu1 Eu3 66.253(12) 2_565 2 y
P1 Eu1 Eu2 48.46(4) 5_666 . ?
P3 Eu1 Eu2 143.83(5) . . ?
P2 Eu1 Eu2 107.89(4) 5_656 . ?
P2 Eu1 Eu2 107.89(4) 5_666 . ?
In Eu1 Eu2 60.042(14) 5_666 . ?
In Eu1 Eu2 60.042(14) 5_656 . ?
Eu2 Eu1 Eu2 154.34(2) 6_556 . y
Eu3 Eu1 Eu2 98.819(13) 2_565 . y
Eu3 Eu1 Eu2 98.819(13) 2 . ?
P1 Eu1 Eu3 105.56(5) 5_666 . ?
P3 Eu1 Eu3 121.31(5) . . ?
P2 Eu1 Eu3 46.93(3) 5_656 . ?
In Eu1 Eu3 57.508(12) 5_666 . ?
Eu2 Eu1 Eu3 59.470(13) 6_556 . y
Eu3 Eu1 Eu3 143.836(8) 2_565 . y
Eu2 Eu1 Eu3 94.868(14) . . y
P1 Eu2 P1 95.52(6) . 5_656 y
P1 Eu2 P1 89.67(7) 5_656 5_666 y
P1 Eu2 P2 91.46(6) . 2_664 y
P1 Eu2 P2 172.53(6) 5_656 2_664 y
P1 Eu2 P2 92.35(5) 5_666 2_664 y
P1 Eu2 P2 91.46(6) . 2_654 y
P2 Eu2 P2 84.77(6) 2_664 2_654 y
P1 Eu2 P3 179.85(7) . 6_656 y
P1 Eu2 P3 84.38(5) 5_656 6_656 y
P2 Eu2 P3 88.66(5) 2_664 6_656 y
P1 Eu2 Eu1 129.79(5) . 6_656 ?
P1 Eu2 Eu1 118.58(4) 5_656 6_656 ?
P2 Eu2 Eu1 54.30(4) 2_664 6_656 ?
P3 Eu2 Eu1 50.36(4) 6_656 6_656 ?
P1 Eu2 In 137.56(3) . 5_656 ?
P1 Eu2 In 43.50(4) 5_656 5_656 ?
P1 Eu2 In 94.72(4) 5_666 5_656 ?
P2 Eu2 In 129.10(4) 2_664 5_656 ?
P2 Eu2 In 81.86(4) 2_654 5_656 ?
P3 Eu2 In 42.36(2) 6_656 5_656 ?
Eu1 Eu2 In 78.564(15) 6_656 5_656 ?
P1 Eu2 In 137.56(3) . 5_666 ?
P1 Eu2 In 94.72(4) 5_656 5_666 ?
P1 Eu2 In 43.50(4) 5_666 5_666 ?
P2 Eu2 In 81.86(4) 2_664 5_666 ?
P2 Eu2 In 129.10(4) 2_654 5_666 ?
P3 Eu2 In 42.36(2) 6_656 5_666 ?
Eu1 Eu2 In 78.564(15) 6_656 5_666 ?
In Eu2 In 69.897(15) 5_656 5_666 ?
P1 Eu2 Eu3 63.16(5) . 6_656 ?
P1 Eu2 Eu3 132.09(4) 5_656 6_656 ?
P1 Eu2 Eu3 132.09(4) 5_666 6_656 ?
P2 Eu2 Eu3 49.67(4) 2_664 6_656 ?
P3 Eu2 Eu3 117.00(4) 6_656 6_656 ?
Eu1 Eu2 Eu3 66.634(14) 6_656 6_656 ?
In Eu2 Eu3 130.652(13) 5_656 6_656 ?
P1 Eu2 Eu1 114.93(5) . . ?
P1 Eu2 Eu1 47.34(4) 5_656 . ?
P2 Eu2 Eu1 131.20(4) 2_664 . ?
P3 Eu2 Eu1 64.91(4) 6_656 . ?
Eu1 Eu2 Eu1 115.279(14) 6_656 . ?
In Eu2 Eu1 50.617(11) 5_656 . ?
Eu3 Eu2 Eu1 178.087(16) 6_656 . ?
P1 Eu2 Eu2 48.16(4) . 5_666 ?
P1 Eu2 Eu2 93.82(4) 5_656 5_666 ?
P1 Eu2 Eu2 47.36(4) 5_666 5_666 ?
P2 Eu2 Eu2 92.83(4) 2_664 5_666 ?
P2 Eu2 Eu2 139.54(4) 2_654 5_666 ?
P3 Eu2 Eu2 131.74(3) 6_656 5_666 ?
Eu1 Eu2 Eu2 146.202(10) 6_656 5_666 ?
In Eu2 Eu2 127.38(2) 5_656 5_666 ?
In Eu2 Eu2 90.144(15) 5_666 5_666 ?
Eu3 Eu2 Eu2 99.669(16) 6_656 5_666 ?
Eu1 Eu2 Eu2 78.717(15) . 5_666 ?
P2 Eu3 P2 90.64(6) 5_666 5_656 y
P2 Eu3 P3 88.85(6) 5_666 6_656 y
P2 Eu3 P3 175.79(5) 5_666 2_554 y
P2 Eu3 P3 92.02(4) 5_656 2_554 y
P3 Eu3 P3 94.46(5) 6_656 2_554 y
P3 Eu3 P3 85.14(6) 2_554 2_564 ?
P2 Eu3 In 45.31(5) 5_666 5_666 ?
P2 Eu3 In 97.69(4) 5_656 5_666 ?
P3 Eu3 In 44.69(3) 6_656 5_666 ?
P3 Eu3 In 137.33(5) 2_554 5_666 ?
P3 Eu3 In 86.50(4) 2_564 5_666 ?
P2 Eu3 In 97.69(4) 5_666 5_656 ?
P2 Eu3 In 45.31(5) 5_656 5_656 ?
P3 Eu3 In 44.69(3) 6_656 5_656 ?
P3 Eu3 In 86.50(4) 2_554 5_656 ?
P3 Eu3 In 137.33(5) 2_564 5_656 ?
In Eu3 In 72.113(16) 5_666 5_656 ?
P2 Eu3 In 134.42(3) 5_666 1_554 ?
P2 Eu3 In 134.42(3) 5_656 1_554 ?
P3 Eu3 In 86.10(5) 6_656 1_554 ?
P3 Eu3 In 43.50(3) 2_554 1_554 ?
P3 Eu3 In 43.50(3) 2_564 1_554 ?
In Eu3 In 109.610(16) 5_666 1_554 ?
P2 Eu3 Eu2 53.52(4) 5_666 6_556 ?
P3 Eu3 Eu2 120.65(5) 6_656 6_556 ?
P3 Eu3 Eu2 126.19(4) 2_554 6_556 ?
In Eu3 Eu2 91.795(15) 5_666 6_556 ?
In Eu3 Eu2 153.252(17) 1_554 6_556 ?
P2 Eu3 Eu1 128.66(5) 5_666 2_554 ?
P2 Eu3 Eu1 81.23(4) 5_656 2_554 ?
P3 Eu3 Eu1 140.93(2) 6_656 2_554 ?
P3 Eu3 Eu1 48.71(4) 2_554 2_554 ?
P3 Eu3 Eu1 94.56(4) 2_564 2_554 ?
In Eu3 Eu1 173.962(18) 5_666 2_554 ?
In Eu3 Eu1 110.558(10) 5_656 2_554 ?
In Eu3 Eu1 74.909(14) 1_554 2_554 ?
Eu2 Eu3 Eu1 82.776(14) 6_556 2_554 ?
P2 Eu3 Eu1 81.23(4) 5_666 2_564 ?
P2 Eu3 Eu1 128.66(5) 5_656 2_564 ?
P3 Eu3 Eu1 140.93(2) 6_656 2_564 ?
P3 Eu3 Eu1 94.56(4) 2_554 2_564 ?
P3 Eu3 Eu1 48.71(4) 2_564 2_564 ?
In Eu3 Eu1 110.558(10) 5_666 2_564 ?
In Eu3 Eu1 173.962(18) 5_656 2_564 ?
In Eu3 Eu1 74.909(14) 1_554 2_564 ?
Eu2 Eu3 Eu1 82.776(14) 6_556 2_564 ?
Eu1 Eu3 Eu1 66.253(12) 2_554 2_564 ?
P2 Eu3 Eu1 49.18(4) 5_666 . ?
P3 Eu3 Eu1 66.75(5) 6_656 . ?
P3 Eu3 Eu1 134.71(3) 2_554 . ?
In Eu3 Eu1 50.637(12) 5_666 . ?
In Eu3 Eu1 50.637(12) 5_656 . ?
In Eu3 Eu1 152.853(17) 1_554 . ?
Eu2 Eu3 Eu1 53.896(11) 6_556 . ?
Eu1 Eu3 Eu1 126.503(11) 2_554 . ?
P1 In P3 113.80(6) . 2 y
P3 In P3 110.46(9) 2 2_565 y
P1 In P2 99.49(8) . . y
P3 In P2 109.32(6) 2 . y
P1 In Eu1 58.87(4) . 5_666 ?
P3 In Eu1 164.62(5) 2 5_666 ?
P3 In Eu1 84.79(5) 2_565 5_666 ?
P2 In Eu1 61.77(4) . 5_666 ?
P1 In Eu1 58.87(4) . 5_656 ?
P3 In Eu1 84.79(5) 2 5_656 ?
P3 In Eu1 164.62(5) 2_565 5_656 ?
P2 In Eu1 61.77(4) . 5_656 ?
Eu1 In Eu1 79.90(2) 5_666 5_656 ?
P1 In Eu3 130.69(4) . 5_666 ?
P3 In Eu3 114.39(5) 2 5_666 ?
P3 In Eu3 56.36(5) 2_565 5_666 ?
P2 In Eu3 54.62(4) . 5_666 ?
Eu1 In Eu3 71.855(14) 5_666 5_666 ?
Eu1 In Eu3 116.39(2) 5_656 5_666 ?
P1 In Eu3 130.69(4) . 5_656 ?
P3 In Eu3 56.36(5) 2 5_656 ?
P3 In Eu3 114.39(5) 2_565 5_656 ?
P2 In Eu3 54.62(4) . 5_656 ?
Eu1 In Eu3 116.39(2) 5_666 5_656 ?
Eu1 In Eu3 71.855(14) 5_656 5_656 ?
Eu3 In Eu3 72.113(16) 5_666 5_656 ?
P1 In Eu3 150.78(6) . 1_556 ?
P3 In Eu3 56.71(5) 2 1_556 ?
P2 In Eu3 109.74(6) . 1_556 ?
Eu1 In Eu3 136.682(12) 5_666 1_556 ?
Eu3 In Eu3 70.390(16) 5_666 1_556 ?
P1 In Eu2 53.71(4) . 5_656 ?
P3 In Eu2 62.60(5) 2 5_656 ?
P3 In Eu2 118.74(6) 2_565 5_656 ?
P2 In Eu2 131.06(4) . 5_656 ?
Eu1 In Eu2 112.51(2) 5_666 5_656 ?
Eu1 In Eu2 69.340(14) 5_656 5_656 ?
Eu3 In Eu2 173.77(2) 5_666 5_656 ?
Eu3 In Eu2 108.649(10) 5_656 5_656 ?
Eu3 In Eu2 103.864(18) 1_556 5_656 ?
P1 In Eu2 53.71(4) . 5_666 ?
P3 In Eu2 118.74(6) 2 5_666 ?
P3 In Eu2 62.60(5) 2_565 5_666 ?
P2 In Eu2 131.06(4) . 5_666 ?
Eu1 In Eu2 69.340(14) 5_666 5_666 ?
Eu1 In Eu2 112.51(2) 5_656 5_666 ?
Eu3 In Eu2 108.649(10) 5_666 5_666 ?
Eu3 In Eu2 173.77(2) 5_656 5_666 ?
Eu3 In Eu2 103.864(18) 1_556 5_666 ?
Eu2 In Eu2 69.897(15) 5_656 5_666 ?
In P1 Eu1 73.06(5) . 5_666 ?
Eu1 P1 Eu1 91.71(7) 5_666 5_656 ?
In P1 Eu2 162.01(11) . . ?
Eu1 P1 Eu2 118.19(6) 5_666 . ?
In P1 Eu2 82.79(6) . 5_656 ?
Eu1 P1 Eu2 155.63(9) 5_666 5_656 ?
Eu1 P1 Eu2 84.20(2) 5_656 5_656 ?
Eu2 P1 Eu2 84.48(6) . 5_656 ?
In P1 Eu2 82.79(6) . 5_666 ?
Eu1 P1 Eu2 155.63(9) 5_656 5_666 ?
Eu2 P1 Eu2 89.67(7) 5_656 5_666 ?
In P2 Eu3 80.06(6) . 5_666 ?
Eu3 P2 Eu3 90.64(6) 5_666 5_656 ?
In P2 Eu1 70.36(5) . 5_656 ?
Eu3 P2 Eu1 150.42(9) 5_666 5_656 ?
Eu3 P2 Eu1 83.89(2) 5_656 5_656 ?
In P2 Eu1 70.36(5) . 5_666 ?
Eu3 P2 Eu1 83.89(2) 5_666 5_666 ?
Eu3 P2 Eu1 150.42(9) 5_656 5_666 ?
Eu1 P2 Eu1 86.70(6) 5_656 5_666 ?
In P2 Eu2 135.60(4) . 2_665 ?
Eu3 P2 Eu2 76.80(3) 5_666 2_665 ?
Eu3 P2 Eu2 136.92(8) 5_656 2_665 ?
Eu1 P2 Eu2 125.59(8) 5_656 2_665 ?
Eu1 P2 Eu2 69.91(3) 5_666 2_665 ?
In P2 Eu2 135.60(4) . 2_655 ?
Eu3 P2 Eu2 136.92(8) 5_666 2_655 ?
Eu3 P2 Eu2 76.80(3) 5_656 2_655 ?
Eu1 P2 Eu2 69.91(3) 5_656 2_655 ?
Eu1 P2 Eu2 125.59(8) 5_666 2_655 ?
Eu2 P2 Eu2 84.77(6) 2_665 2_655 ?
In P3 In 110.46(9) 2_554 2_564 y
In P3 Eu1 111.92(6) 2_554 . ?
In P3 Eu3 78.95(6) 2_554 6_556 ?
Eu1 P3 Eu3 158.74(9) . 6_556 ?
In P3 Eu3 159.10(8) 2_554 2_565 ?
In P3 Eu3 79.79(2) 2_564 2_565 ?
Eu1 P3 Eu3 78.86(5) . 2_565 ?
Eu3 P3 Eu3 85.54(5) 6_556 2_565 ?
In P3 Eu3 159.10(8) 2_564 2 ?
Eu3 P3 Eu3 85.54(5) 6_556 2 ?
Eu3 P3 Eu3 85.14(6) 2_565 2 ?
In P3 Eu2 75.05(5) 2_554 6_556 ?
Eu1 P3 Eu2 67.80(5) . 6_556 ?
Eu3 P3 Eu2 133.46(8) 6_556 6_556 ?
Eu3 P3 Eu2 125.80(5) 2_565 6_556 ?

loop_
_geom_bond_atom_site_label_1
_geom_bond_atom_site_label_2
_geom_bond_distance
_geom_bond_site_symmetry_2
_geom_bond_publ_flag
Eu1 P1 2.974(2) 5_666 y
Eu1 P3 2.991(2) . y
Eu1 P2 3.109(2) 5_656 y
Eu1 In 3.3236(7) 5_666 y
Eu1 Eu2 3.5954(7) 6_556 y
Eu1 Eu3 3.9052(6) 2_565 y
Eu1 Eu2 4.0235(8) . y
Eu1 Eu3 4.0851(7) . y
Eu2 P1 2.989(2) . y
Eu2 P1 3.027(2) 5_656 y
Eu2 P2 3.166(2) 2_664 y
Eu2 P3 3.423(2) 6_656 y
Eu2 In 3.7255(7) 5_656 y
Eu2 Eu3 3.8331(8) 6_656 y
Eu2 Eu2 4.0445(8) 5_666 y
Eu3 P1 3.644(2) 6_556 y
Eu3 P2 3.001(2) 5_666 y
Eu3 P3 3.076(2) 6_656 y
Eu3 P3 3.155(2) 2_554 y
Eu3 In 3.6259(7) 5_666 y
Eu3 In 3.7145(8) 1_554 y
In P1 2.585(2) . y
In P3 2.598(2) 2 y
In P2 2.617(2) . y
